data_1556994
loop_
_publ_author_name
'Lee, Jiyoun'
'Ko, Donguk'
'Park, Hyunju'
'Yoo, Eun Jeong'

_publ_section_title
;
 Direct cyclopropanation of activated N-heteroarenes <i>via</i> site- and
 stereoselective dearomative reactions.
;
_journal_issue 6
_journal_name_full 'Chemical science'
_journal_page_first 1672
_journal_page_last 1676
_journal_paper_doi 10.1039/c9sc06369b
_journal_volume 11
_journal_year 2020
_chemical_formula_sum 'C28 H26 N2'
_chemical_formula_weight 390.51
_space_group_crystal_system orthorhombic
_space_group_IT_number 19
_space_group_name_Hall 'P 2ac 2ab'
_space_group_name_H-M_alt 'P 21 21 21'
_atom_sites_solution_hydrogens geom
_audit_creation_method SHELXL-2018/3
_audit_update_record
;
2019-07-31 deposited with the CCDC.	2020-01-02 downloaded from the CCDC.
;
_cell_angle_alpha 90
_cell_angle_beta 90
_cell_angle_gamma 90
_cell_formula_units_Z 4
_cell_length_a 9.0720(18)
_cell_length_b 9.846(2)
_cell_length_c 23.918(5)
_cell_measurement_reflns_used 39160
_cell_measurement_temperature 223(2)
_cell_measurement_theta_max 33.575
_cell_measurement_theta_min 0.418
_cell_volume 2136.4(8)
_computing_cell_refinement HKL3000sm
_computing_data_collection 'PAL BL2D-SMDC Program'
_computing_data_reduction HKL3000sm
_computing_structure_refinement SHELXL
_computing_structure_solution SHELXS
_diffrn_ambient_temperature 223(2)
_diffrn_measured_fraction_theta_full 1.000
_diffrn_measured_fraction_theta_max 0.903
_diffrn_measurement_device_type 'Rayonix MX225HS CCD area detector'
_diffrn_measurement_method 'omega scan'
_diffrn_radiation_type synchrotron
_diffrn_radiation_wavelength 0.730
_diffrn_reflns_av_R_equivalents 0.0826
_diffrn_reflns_av_unetI/netI 0.0580
_diffrn_reflns_Laue_measured_fraction_full 1.000
_diffrn_reflns_Laue_measured_fraction_max 0.903
_diffrn_reflns_limit_h_max 13
_diffrn_reflns_limit_h_min -13
_diffrn_reflns_limit_k_max 14
_diffrn_reflns_limit_k_min -14
_diffrn_reflns_limit_l_max 33
_diffrn_reflns_limit_l_min -33
_diffrn_reflns_number 22591
_diffrn_reflns_point_group_measured_fraction_full 1.000
_diffrn_reflns_point_group_measured_fraction_max 0.894
_diffrn_reflns_theta_full 25.976
_diffrn_reflns_theta_max 33.528
_diffrn_reflns_theta_min 1.749
_diffrn_source 'PLSII 2D bending magnet'
_exptl_absorpt_coefficient_mu 0.073
_exptl_absorpt_correction_T_max 1.000
_exptl_absorpt_correction_T_min 0.963
_exptl_absorpt_correction_type empirical
_exptl_absorpt_process_details 'HKL3000sm Scalepack'
_exptl_crystal_colour colorless
_exptl_crystal_density_diffrn 1.214
_exptl_crystal_description plate
_exptl_crystal_F_000 832
_exptl_crystal_size_max 0.092
_exptl_crystal_size_mid 0.078
_exptl_crystal_size_min 0.032
_refine_diff_density_max 0.409
_refine_diff_density_min -0.333
_refine_diff_density_rms 0.063
_refine_ls_abs_structure_details
;
 Flack x determined using 2394 quotients [(I+)-(I-)]/[(I+)+(I-)]
 (Parsons, Flack and Wagner, Acta Cryst. B69 (2013) 249-259).
_refine_ls_abs_structure_Flack    -0.2(8)
;
_refine_ls_extinction_method none
_refine_ls_goodness_of_fit_ref 1.154
_refine_ls_hydrogen_treatment constr
_refine_ls_matrix_type full
_refine_ls_number_parameters 274
_refine_ls_number_reflns 6930
_refine_ls_number_restraints 0
_refine_ls_restrained_S_all 1.154
_refine_ls_R_factor_all 0.0643
_refine_ls_R_factor_gt 0.0588
_refine_ls_shift/su_max 0.000
_refine_ls_shift/su_mean 0.000
_refine_ls_structure_factor_coef Fsqd
_refine_ls_weighting_details 'w=1/[\s^2^(Fo^2^)+(0.1102P)^2^+0.0310P] where P=(Fo^2^+2Fc^2^)/3'
_refine_ls_weighting_scheme calc
_refine_ls_wR_factor_gt 0.1755
_refine_ls_wR_factor_ref 0.1815
_reflns_Friedel_coverage 0.766
_reflns_Friedel_fraction_full 1.000
_reflns_Friedel_fraction_max 0.882
_reflns_number_gt 6231
_reflns_number_total 6930
_reflns_threshold_expression 'I > 2\s(I)'
_cod_data_source_file c9sc06369b2.cif
_cod_data_source_block PO19059O_019
_cod_depositor_comments
;Adding full bibliography for 1556993--1556994.cif.

 Adding full bibliography for 1556993--1556994.cif.
;
_cod_original_cell_volume 2136.4(7)
_cod_database_code 1556994
_shelx_shelxl_version_number 2018/3
_shelx_space_group_comment
;
The symmetry employed for this shelxl refinement is uniquely defined
by the following loop, which should always be used as a source of
symmetry information in preference to the above space-group names.
They are only intended as comments.
;
_shelx_estimated_absorpt_t_min 0.993
_shelx_estimated_absorpt_t_max 0.998

loop_
_space_group_symop_operation_xyz
'x, y, z'
'-x+1/2, -y, z+1/2'
'-x, y+1/2, -z+1/2'
'x+1/2, -y+1/2, -z'

loop_
_atom_site_label
_atom_site_type_symbol
_atom_site_fract_x
_atom_site_fract_y
_atom_site_fract_z
_atom_site_U_iso_or_equiv
_atom_site_adp_type
_atom_site_occupancy
_atom_site_site_symmetry_order
_atom_site_calc_flag
_atom_site_refinement_flags_posn
_atom_site_refinement_flags_adp
C1 C 0.2556(2) 0.6083(2) 0.47032(8) 0.0244(4) Uani 1 1 d . .
C2 C 0.2059(2) 0.5180(2) 0.42937(8) 0.0324(5) Uani 1 1 d . .
H2 H 0.203748 0.424440 0.437073 0.039 Uiso 1 1 calc R U
C3 C 0.1599(3) 0.5645(3) 0.37763(9) 0.0418(6) Uani 1 1 d . .
H3 H 0.129752 0.502296 0.350122 0.050 Uiso 1 1 calc R U
C4 C 0.1582(3) 0.7016(3) 0.36629(10) 0.0487(7) Uani 1 1 d . .
H4 H 0.125098 0.733028 0.331378 0.058 Uiso 1 1 calc R U
C5 C 0.2057(3) 0.7932(3) 0.40662(11) 0.0470(7) Uani 1 1 d . .
H5 H 0.204487 0.886908 0.399078 0.056 Uiso 1 1 calc R U
C6 C 0.2549(3) 0.7461(2) 0.45827(9) 0.0345(5) Uani 1 1 d . .
H6 H 0.288136 0.808392 0.485257 0.041 Uiso 1 1 calc R U
C7 C 0.3055(2) 0.5600(2) 0.52632(7) 0.0236(4) Uani 1 1 d . .
H7 H 0.356946 0.627938 0.549800 0.028 Uiso 1 1 calc R U
C8 C 0.3521(2) 0.4127(2) 0.53471(7) 0.0252(4) Uani 1 1 d . .
H8 H 0.348812 0.353272 0.501338 0.030 Uiso 1 1 calc R U
C9 C 0.2060(2) 0.4609(2) 0.55722(8) 0.0250(4) Uani 1 1 d . .
H9 H 0.118337 0.429931 0.536119 0.030 Uiso 1 1 calc R U
C10 C 0.1871(2) 0.46749(19) 0.61893(8) 0.0239(4) Uani 1 1 d . .
C11 C 0.0476(2) 0.4938(3) 0.64098(10) 0.0315(4) Uani 1 1 d . .
H11 H -0.030387 0.515772 0.616713 0.038 Uiso 1 1 calc R U
C12 C 0.0220(3) 0.4881(3) 0.69808(10) 0.0361(5) Uani 1 1 d . .
H12 H -0.071745 0.508829 0.712465 0.043 Uiso 1 1 calc R U
C13 C 0.1348(3) 0.4519(3) 0.73358(9) 0.0334(5) Uani 1 1 d . .
H13 H 0.116678 0.443766 0.772129 0.040 Uiso 1 1 calc R U
C14 C 0.2753(2) 0.4272(2) 0.71278(8) 0.0264(4) Uani 1 1 d . .
H14 H 0.351989 0.403388 0.737329 0.032 Uiso 1 1 calc R U
C15 C 0.3030(2) 0.43784(19) 0.65540(7) 0.0210(3) Uani 1 1 d . .
N16 N 0.44543(17) 0.40984(16) 0.63248(6) 0.0205(3) Uani 1 1 d . .
C17 C 0.4666(2) 0.3830(2) 0.57607(7) 0.0236(4) Uani 1 1 d . .
N18 N 0.5974(2) 0.3327(2) 0.56571(7) 0.0287(4) Uani 1 1 d . .
C19 C 0.6651(2) 0.3259(2) 0.61704(8) 0.0275(4) Uani 1 1 d . .
H19 H 0.761024 0.292395 0.622569 0.033 Uiso 1 1 calc R U
C20 C 0.5773(2) 0.37323(19) 0.65909(8) 0.0225(3) Uani 1 1 d . .
C21 C 0.6218(2) 0.3987(2) 0.71730(7) 0.0215(3) Uani 1 1 d . .
C22 C 0.7016(2) 0.30134(19) 0.74603(8) 0.0256(4) Uani 1 1 d . .
H22 H 0.714449 0.214872 0.730095 0.031 Uiso 1 1 calc R U
C23 C 0.7636(2) 0.3293(2) 0.79839(7) 0.0255(4) Uani 1 1 d . .
H23 H 0.817940 0.261482 0.816823 0.031 Uiso 1 1 calc R U
C24 C 0.7461(2) 0.45543(19) 0.82364(7) 0.0223(3) Uani 1 1 d . .
C25 C 0.6625(2) 0.55210(19) 0.79491(8) 0.0250(4) Uani 1 1 d . .
H25 H 0.647302 0.637753 0.811283 0.030 Uiso 1 1 calc R U
C26 C 0.6014(2) 0.52534(19) 0.74311(8) 0.0238(4) Uani 1 1 d . .
H26 H 0.545634 0.592668 0.724977 0.029 Uiso 1 1 calc R U
C27 C 0.8173(2) 0.4924(2) 0.87996(8) 0.0275(4) Uani 1 1 d . .
C28 C 0.9005(3) 0.3721(3) 0.90535(9) 0.0337(5) Uani 1 1 d . .
H28A H 0.937780 0.397173 0.941937 0.050 Uiso 1 1 calc R U
H28B H 0.982277 0.347694 0.881223 0.050 Uiso 1 1 calc R U
H28C H 0.834300 0.295289 0.908977 0.050 Uiso 1 1 calc R U
C29 C 0.9261(3) 0.6097(3) 0.87083(11) 0.0418(6) Uani 1 1 d . .
H29A H 0.965041 0.639084 0.906611 0.063 Uiso 1 1 calc R U
H29B H 0.875651 0.684874 0.852935 0.063 Uiso 1 1 calc R U
H29C H 1.006418 0.579189 0.847183 0.063 Uiso 1 1 calc R U
C30 C 0.6986(3) 0.5375(3) 0.92148(10) 0.0453(7) Uani 1 1 d . .
H30A H 0.744798 0.564911 0.956265 0.068 Uiso 1 1 calc R U
H30B H 0.631554 0.462679 0.928519 0.068 Uiso 1 1 calc R U
H30C H 0.644206 0.613488 0.905963 0.068 Uiso 1 1 calc R U

loop_
_atom_site_aniso_label
_atom_site_aniso_U_11
_atom_site_aniso_U_22
_atom_site_aniso_U_33
_atom_site_aniso_U_23
_atom_site_aniso_U_13
_atom_site_aniso_U_12
C1 0.0223(8) 0.0297(9) 0.0211(7) 0.0050(7) 0.0023(6) 0.0021(8)
C2 0.0328(10) 0.0397(11) 0.0246(9) 0.0051(8) -0.0070(8) -0.0056(11)
C3 0.0406(12) 0.0582(15) 0.0266(10) 0.0058(10) -0.0102(9) -0.0031(14)
C4 0.0523(16) 0.0619(17) 0.0317(11) 0.0189(11) -0.0053(11) 0.0122(16)
C5 0.0535(15) 0.0426(13) 0.0449(13) 0.0208(11) 0.0088(12) 0.0165(14)
C6 0.0407(12) 0.0296(9) 0.0332(10) 0.0052(8) 0.0055(9) 0.0072(11)
C7 0.0258(8) 0.0251(8) 0.0198(7) 0.0012(6) -0.0005(6) 0.0010(8)
C8 0.0317(9) 0.0272(8) 0.0168(7) -0.0008(6) -0.0015(7) 0.0033(9)
C9 0.0230(8) 0.0297(9) 0.0223(8) 0.0043(7) -0.0017(6) -0.0024(8)
C10 0.0204(8) 0.0266(8) 0.0247(8) 0.0036(7) 0.0016(6) -0.0024(8)
C11 0.0204(8) 0.0369(10) 0.0372(10) 0.0066(9) 0.0024(7) -0.0022(9)
C12 0.0252(9) 0.0432(12) 0.0400(11) 0.0000(9) 0.0115(8) -0.0014(10)
C13 0.0299(9) 0.0445(12) 0.0259(9) -0.0018(8) 0.0109(7) -0.0049(11)
C14 0.0256(8) 0.0331(9) 0.0203(7) -0.0005(7) 0.0035(6) -0.0067(9)
C15 0.0199(7) 0.0228(7) 0.0203(7) 0.0009(6) 0.0033(6) -0.0018(8)
N16 0.0208(6) 0.0249(7) 0.0159(6) 0.0015(5) 0.0002(5) 0.0012(7)
C17 0.0283(9) 0.0242(8) 0.0183(7) 0.0001(6) 0.0009(6) 0.0040(8)
N18 0.0302(8) 0.0342(8) 0.0218(7) -0.0024(6) 0.0018(6) 0.0091(8)
C19 0.0276(9) 0.0295(8) 0.0254(8) -0.0025(7) 0.0006(7) 0.0075(9)
C20 0.0227(8) 0.0232(8) 0.0215(7) 0.0022(6) -0.0005(6) 0.0009(8)
C21 0.0204(7) 0.0235(8) 0.0205(7) 0.0025(6) 0.0002(6) -0.0012(8)
C22 0.0317(9) 0.0217(7) 0.0234(8) -0.0002(6) -0.0021(7) 0.0036(8)
C23 0.0292(9) 0.0247(8) 0.0226(8) 0.0031(6) -0.0027(7) 0.0054(9)
C24 0.0223(8) 0.0236(8) 0.0208(7) 0.0001(6) -0.0021(6) 0.0006(8)
C25 0.0280(9) 0.0224(7) 0.0246(8) -0.0010(6) -0.0015(7) 0.0027(8)
C26 0.0244(8) 0.0225(8) 0.0245(8) 0.0031(6) -0.0023(7) 0.0041(8)
C27 0.0276(9) 0.0315(9) 0.0233(8) -0.0019(7) -0.0060(7) 0.0030(9)
C28 0.0320(10) 0.0403(11) 0.0286(9) 0.0050(8) -0.0088(8) 0.0053(11)
C29 0.0420(13) 0.0363(11) 0.0471(13) -0.0037(10) -0.0140(11) -0.0077(12)
C30 0.0401(12) 0.0698(18) 0.0261(9) -0.0101(10) -0.0042(9) 0.0186(14)

loop_
_atom_type_symbol
_atom_type_description
_atom_type_scat_dispersion_real
_atom_type_scat_dispersion_imag
_atom_type_scat_source
C C 0.0034 0.0017 'International Tables Vol C Tables 4.2.6.8 and 6.1.1.4'
H H 0.0000 0.0000 'International Tables Vol C Tables 4.2.6.8 and 6.1.1.4'
N N 0.0066 0.0035 'International Tables Vol C Tables 4.2.6.8 and 6.1.1.4'

loop_
_geom_angle_atom_site_label_1
_geom_angle_atom_site_label_2
_geom_angle_atom_site_label_3
_geom_angle
C6 C1 C2 118.37(19)
C6 C1 C7 119.97(19)
C2 C1 C7 121.64(19)
C3 C2 C1 120.9(2)
C3 C2 H2 119.5
C1 C2 H2 119.5
C4 C3 C2 120.3(2)
C4 C3 H3 119.9
C2 C3 H3 119.9
C3 C4 C5 119.8(2)
C3 C4 H4 120.1
C5 C4 H4 120.1
C4 C5 C6 119.9(2)
C4 C5 H5 120.0
C6 C5 H5 120.0
C1 C6 C5 120.8(2)
C1 C6 H6 119.6
C5 C6 H6 119.6
C1 C7 C9 117.42(17)
C1 C7 C8 120.37(16)
C9 C7 C8 59.33(13)
C1 C7 H7 115.9
C9 C7 H7 115.9
C8 C7 H7 115.9
C17 C8 C9 116.45(16)
C17 C8 C7 118.39(17)
C9 C8 C7 60.22(13)
C17 C8 H8 116.6
C9 C8 H8 116.6
C7 C8 H8 116.6
C10 C9 C8 118.00(16)
C10 C9 C7 121.52(17)
C8 C9 C7 60.44(13)
C10 C9 H9 115.3
C8 C9 H9 115.3
C7 C9 H9 115.3
C11 C10 C15 119.06(18)
C11 C10 C9 119.18(18)
C15 C10 C9 121.58(18)
C12 C11 C10 121.1(2)
C12 C11 H11 119.5
C10 C11 H11 119.5
C13 C12 C11 119.6(2)
C13 C12 H12 120.2
C11 C12 H12 120.2
C12 C13 C14 120.41(19)
C12 C13 H13 119.8
C14 C13 H13 119.8
C13 C14 C15 120.18(19)
C13 C14 H14 119.9
C15 C14 H14 119.9
C10 C15 C14 119.53(18)
C10 C15 N16 118.75(16)
C14 C15 N16 121.58(17)
C17 N16 C20 105.92(16)
C17 N16 C15 122.28(16)
C20 N16 C15 130.26(15)
N18 C17 N16 112.40(17)
N18 C17 C8 126.21(17)
N16 C17 C8 121.37(18)
C17 N18 C19 104.74(16)
C20 C19 N18 112.39(18)
C20 C19 H19 123.8
N18 C19 H19 123.8
C19 C20 N16 104.54(16)
C19 C20 C21 126.54(18)
N16 C20 C21 128.31(16)
C22 C21 C26 117.79(17)
C22 C21 C20 119.68(17)
C26 C21 C20 122.10(17)
C21 C22 C23 121.18(17)
C21 C22 H22 119.4
C23 C22 H22 119.4
C24 C23 C22 121.24(17)
C24 C23 H23 119.4
C22 C23 H23 119.4
C23 C24 C25 117.17(16)
C23 C24 C27 122.99(17)
C25 C24 C27 119.83(17)
C26 C25 C24 121.89(17)
C26 C25 H25 119.1
C24 C25 H25 119.1
C25 C26 C21 120.70(17)
C25 C26 H26 119.7
C21 C26 H26 119.7
C28 C27 C30 108.32(19)
C28 C27 C29 108.72(19)
C30 C27 C29 109.1(2)
C28 C27 C24 111.82(18)
C30 C27 C24 110.00(18)
C29 C27 C24 108.87(17)
C27 C28 H28A 109.5
C27 C28 H28B 109.5
H28A C28 H28B 109.5
C27 C28 H28C 109.5
H28A C28 H28C 109.5
H28B C28 H28C 109.5
C27 C29 H29A 109.5
C27 C29 H29B 109.5
H29A C29 H29B 109.5
C27 C29 H29C 109.5
H29A C29 H29C 109.5
H29B C29 H29C 109.5
C27 C30 H30A 109.5
C27 C30 H30B 109.5
H30A C30 H30B 109.5
C27 C30 H30C 109.5
H30A C30 H30C 109.5
H30B C30 H30C 109.5

loop_
_geom_bond_atom_site_label_1
_geom_bond_atom_site_label_2
_geom_bond_distance
C1 C6 1.387(3)
C1 C2 1.397(3)
C1 C7 1.491(3)
C2 C3 1.384(3)
C2 H2 0.9400
C3 C4 1.376(4)
C3 H3 0.9400
C4 C5 1.389(5)
C4 H4 0.9400
C5 C6 1.393(3)
C5 H5 0.9400
C6 H6 0.9400
C7 C9 1.521(3)
C7 C8 1.524(3)
C7 H7 0.9900
C8 C17 1.464(3)
C8 C9 1.507(3)
C8 H8 0.9900
C9 C10 1.487(3)
C9 H9 0.9900
C10 C11 1.395(3)
C10 C15 1.397(3)
C11 C12 1.386(3)
C11 H11 0.9400
C12 C13 1.377(3)
C12 H12 0.9400
C13 C14 1.390(3)
C13 H13 0.9400
C14 C15 1.399(2)
C14 H14 0.9400
C15 N16 1.430(2)
N16 C17 1.388(2)
N16 C20 1.402(2)
C17 N18 1.310(3)
N18 C19 1.374(3)
C19 C20 1.365(3)
C19 H19 0.9400
C20 C21 1.471(2)
C21 C22 1.384(3)
C21 C26 1.403(3)
C22 C23 1.400(2)
C22 H22 0.9400
C23 C24 1.390(3)
C23 H23 0.9400
C24 C25 1.398(3)
C24 C27 1.537(3)
C25 C26 1.383(3)
C25 H25 0.9400
C26 H26 0.9400
C27 C28 1.530(3)
C27 C30 1.530(3)
C27 C29 1.535(3)
C28 H28A 0.9700
C28 H28B 0.9700
C28 H28C 0.9700
C29 H29A 0.9700
C29 H29B 0.9700
C29 H29C 0.9700
C30 H30A 0.9700
C30 H30B 0.9700
C30 H30C 0.9700

loop_
_geom_torsion_atom_site_label_1
_geom_torsion_atom_site_label_2
_geom_torsion_atom_site_label_3
_geom_torsion_atom_site_label_4
_geom_torsion
C6 C1 C2 C3 1.3(3)
C7 C1 C2 C3 180.0(2)
C1 C2 C3 C4 -2.0(4)
C2 C3 C4 C5 1.3(5)
C3 C4 C5 C6 0.1(5)
C2 C1 C6 C5 0.1(4)
C7 C1 C6 C5 -178.6(2)
C4 C5 C6 C1 -0.8(4)
C6 C1 C7 C9 130.2(2)
C2 C1 C7 C9 -48.5(3)
C6 C1 C7 C8 -161.1(2)
C2 C1 C7 C8 20.3(3)
C1 C7 C8 C17 148.24(18)
C9 C7 C8 C17 -105.91(19)
C1 C7 C8 C9 -105.9(2)
C17 C8 C9 C10 -3.2(3)
C7 C8 C9 C10 -112.3(2)
C17 C8 C9 C7 109.10(19)
C1 C7 C9 C10 -142.65(19)
C8 C7 C9 C10 106.6(2)
C1 C7 C9 C8 110.76(19)
C8 C9 C10 C11 -171.3(2)
C7 C9 C10 C11 117.9(2)
C8 C9 C10 C15 3.7(3)
C7 C9 C10 C15 -67.0(3)
C15 C10 C11 C12 -1.4(3)
C9 C10 C11 C12 173.8(2)
C10 C11 C12 C13 -2.0(4)
C11 C12 C13 C14 3.0(4)
C12 C13 C14 C15 -0.6(4)
C11 C10 C15 C14 3.7(3)
C9 C10 C15 C14 -171.35(18)
C11 C10 C15 N16 179.48(18)
C9 C10 C15 N16 4.4(3)
C13 C14 C15 C10 -2.8(3)
C13 C14 C15 N16 -178.4(2)
C10 C15 N16 C17 -13.8(3)
C14 C15 N16 C17 161.84(18)
C10 C15 N16 C20 -177.58(18)
C14 C15 N16 C20 -1.9(3)
C20 N16 C17 N18 0.6(2)
C15 N16 C17 N18 -166.63(17)
C20 N16 C17 C8 -178.25(18)
C15 N16 C17 C8 14.6(3)
C9 C8 C17 N18 175.73(19)
C7 C8 C17 N18 -115.5(2)
C9 C8 C17 N16 -5.6(3)
C7 C8 C17 N16 63.2(3)
N16 C17 N18 C19 0.1(2)
C8 C17 N18 C19 178.8(2)
C17 N18 C19 C20 -0.7(2)
N18 C19 C20 N16 1.0(2)
N18 C19 C20 C21 -170.60(19)
C17 N16 C20 C19 -0.9(2)
C15 N16 C20 C19 164.85(19)
C17 N16 C20 C21 170.51(18)
C15 N16 C20 C21 -23.7(3)
C19 C20 C21 C22 -47.6(3)
N16 C20 C21 C22 142.7(2)
C19 C20 C21 C26 124.8(2)
N16 C20 C21 C26 -44.9(3)
C26 C21 C22 C23 -1.8(3)
C20 C21 C22 C23 170.89(18)
C21 C22 C23 C24 0.5(3)
C22 C23 C24 C25 0.9(3)
C22 C23 C24 C27 -177.51(19)
C23 C24 C25 C26 -1.2(3)
C27 C24 C25 C26 177.34(18)
C24 C25 C26 C21 -0.1(3)
C22 C21 C26 C25 1.6(3)
C20 C21 C26 C25 -170.93(17)
C23 C24 C27 C28 -3.1(3)
C25 C24 C27 C28 178.51(19)
C23 C24 C27 C30 -123.5(2)
C25 C24 C27 C30 58.1(3)
C23 C24 C27 C29 117.1(2)
C25 C24 C27 C29 -61.3(3)
